data_4350122
loop_
_publ_author_name
'Dennett, James N. L.'
'Bierenstiel, Matthias'
'Ferguson, Michael J.'
'McDonald, Robert'
'Cowie, Martin'

_publ_section_title
;
 Various coordination modes of the
 bis(di(o-N,N-dimethylanilinyl)phosphino)methane ligand in mononuclear and
 binuclear complexes of group 8 and group 9 metals.
;
_journal_issue 9
_journal_name_full 'Inorganic chemistry'
_journal_page_first 3705
_journal_page_last 3717
_journal_paper_doi 10.1021/ic051639c
_journal_volume 45
_journal_year 2006
_chemical_absolute_configuration ad
_chemical_formula_moiety 'C35 H42 Cl2 Ir2 N4 O2 P2'
_chemical_formula_sum 'C35 H42 Cl2 Ir2 N4 O2 P2'
_chemical_formula_weight 1067.97
_space_group_IT_number 19
_space_group_name_Hall 'P 2ac 2ab'
_space_group_name_H-M_alt 'P 21 21 21'
_symmetry_cell_setting orthorhombic
_symmetry_space_group_name_Hall 'P 2ac 2ab'
_symmetry_space_group_name_H-M 'P 21 21 21'
_atom_sites_solution_hydrogens geom
_atom_sites_solution_primary direct
_atom_sites_solution_secondary difmap
_audit_creation_method 'manual editing of SHELXL template'
_cell_angle_alpha 90.00
_cell_angle_beta 90.00
_cell_angle_gamma 90.00
_cell_formula_units_Z 8
_cell_length_a 17.3516(6)
_cell_length_b 20.0932(7)
_cell_length_c 20.9362(7)
_cell_measurement_reflns_used 6862
_cell_measurement_temperature 193(2)
_cell_measurement_theta_max 26.37
_cell_measurement_theta_min 2.27
_cell_volume 7299.4(4)
_computing_cell_refinement 'Bruker SAINT (Bruker, 1997)'
_computing_data_collection 'Bruker SMART (Bruker, 1997)'
_computing_data_reduction 'Bruker SAINT (Bruker, 1997)'
_computing_molecular_graphics 'Bruker SHELXTL (Bruker, 1997)'
_computing_publication_material 'Bruker SHELXTL (Bruker, 1997)'
_computing_structure_refinement 'SHELXL-97 (Sheldrick, 1997)'
_computing_structure_solution 'SHELXS-97 (Sheldrick, 1990)'
_diffrn_ambient_temperature 193(2)
_diffrn_detector_area_resol_mean 8.192
_diffrn_measured_fraction_theta_full 0.999
_diffrn_measured_fraction_theta_max 0.999
_diffrn_measurement_device_type 'Bruker PLATFORM diffractometer/SMART 1000 CCD area detector'
_diffrn_measurement_method '\w scans'
_diffrn_radiation_monochromator graphite
_diffrn_radiation_source 'fine-focus sealed tube'
_diffrn_radiation_type MoK\a
_diffrn_radiation_wavelength 0.71073
_diffrn_reflns_av_R_equivalents 0.0297
_diffrn_reflns_av_sigmaI/netI 0.0371
_diffrn_reflns_limit_h_max 19
_diffrn_reflns_limit_h_min -21
_diffrn_reflns_limit_k_max 25
_diffrn_reflns_limit_k_min -25
_diffrn_reflns_limit_l_max 26
_diffrn_reflns_limit_l_min -26
_diffrn_reflns_number 50608
_diffrn_reflns_theta_full 26.38
_diffrn_reflns_theta_max 26.38
_diffrn_reflns_theta_min 1.40
_diffrn_standards_decay_% 0
_diffrn_standards_interval_time 0
_diffrn_standards_number 0
_exptl_absorpt_coefficient_mu 7.557
_exptl_absorpt_correction_T_max 0.2538
_exptl_absorpt_correction_T_min 0.1773
_exptl_absorpt_correction_type multi-scan
_exptl_absorpt_process_details 'SADABS (Sheldrick, 1996)'
_exptl_crystal_colour yellow
_exptl_crystal_density_diffrn 1.944
_exptl_crystal_density_method 'not measured'
_exptl_crystal_description prism
_exptl_crystal_F_000 4112
_exptl_crystal_size_max 0.35
_exptl_crystal_size_mid 0.28
_exptl_crystal_size_min 0.25
_refine_diff_density_max 1.522
_refine_diff_density_min -0.342
_refine_diff_density_rms 0.109
_refine_ls_abs_structure_details 'Flack H D (1983), Acta Cryst. A39, 876-881'
_refine_ls_abs_structure_Flack -0.001(3)
_refine_ls_extinction_method none
_refine_ls_goodness_of_fit_ref 1.042
_refine_ls_hydrogen_treatment constr
_refine_ls_matrix_type full
_refine_ls_number_parameters 847
_refine_ls_number_reflns 14900
_refine_ls_number_restraints 0
_refine_ls_restrained_S_all 1.042
_refine_ls_R_factor_all 0.0238
_refine_ls_R_factor_gt 0.0210
_refine_ls_shift/su_max 0.003
_refine_ls_shift/su_mean 0.000
_refine_ls_structure_factor_coef Fsqd
_refine_ls_weighting_details 'calc w=1/[\s^2^(Fo^2^)+(0.0191P)^2^+0.0000P] where P=(Fo^2^+2Fc^2^)/3'
_refine_ls_weighting_scheme calc
_refine_ls_wR_factor_gt 0.0484
_refine_ls_wR_factor_ref 0.0491
_reflns_number_gt 14049
_reflns_number_total 14900
_reflns_threshold_expression I>2\s(I)
_cod_data_source_file ic051639csi20060223_121259.cif
_cod_data_source_block 5
_cod_depositor_comments
;
The following automatic conversions were performed:

data item '_symmetry_cell_setting' value 'Orthorhombic' was changed
to 'orthorhombic' in accordance with the
/home/saulius/struct/COD-crude-data/automatic-downloads/DataCite-retrospective/ACS/depositions/lib/dictionaries/cif_core.dic
dictionary named 'cif_core.dic' version 2.4.2 last updated on
2011-04-26.

Automatic conversion script
Id: cif_fix_values 6909 2019-04-08 15:41:33Z antanas 
;
_cod_database_code 4350122

loop_
_symmetry_equiv_pos_as_xyz
'x, y, z'
'-x+1/2, -y, z+1/2'
'-x, y+1/2, -z+1/2'
'x+1/2, -y+1/2, -z'

loop_
_atom_site_label
_atom_site_type_symbol
_atom_site_fract_x
_atom_site_fract_y
_atom_site_fract_z
_atom_site_U_iso_or_equiv
_atom_site_adp_type
_atom_site_occupancy
_atom_site_symmetry_multiplicity
_atom_site_calc_flag
_atom_site_refinement_flags
Ir1A Ir 0.314587(10) 0.339854(9) 0.373344(9) 0.02348(4) Uani 1 1 d .
Ir2A Ir 0.344747(11) 0.411387(9) 0.556437(8) 0.02377(4) Uani 1 1 d .
Cl1A Cl 0.40036(8) 0.25029(7) 0.34946(7) 0.0422(3) Uani 1 1 d .
Cl2A Cl 0.47697(7) 0.39488(7) 0.58309(6) 0.0390(3) Uani 1 1 d .
P1A P 0.24288(7) 0.42814(5) 0.38757(5) 0.0191(2) Uani 1 1 d .
P2A P 0.22091(7) 0.41799(6) 0.53690(5) 0.0220(2) Uani 1 1 d .
O1A O 0.1884(2) 0.24389(18) 0.3972(2) 0.0459(10) Uani 1 1 d .
O2A O 0.3735(2) 0.55530(19) 0.53896(18) 0.0441(10) Uani 1 1 d .
N1A N 0.4088(2) 0.41072(19) 0.35781(16) 0.0232(8) Uani 1 1 d .
N2A N 0.0679(2) 0.3873(2) 0.36227(19) 0.0285(9) Uani 1 1 d .
N3A N 0.3238(2) 0.30504(19) 0.57200(18) 0.0268(9) Uani 1 1 d .
N4A N 0.0978(3) 0.3927(2) 0.6541(2) 0.0374(11) Uani 1 1 d .
C1A C 0.2368(3) 0.2814(2) 0.3876(2) 0.0295(11) Uani 1 1 d .
C2A C 0.3610(3) 0.5000(3) 0.5450(2) 0.0295(11) Uani 1 1 d .
C3A C 0.1831(3) 0.4418(2) 0.45787(19) 0.0217(9) Uani 1 1 d .
H3AA H 0.1341 0.4175 0.4513 0.026 Uiso 1 1 calc R
H3BA H 0.1703 0.4898 0.4595 0.026 Uiso 1 1 calc R
C11A C 0.3121(3) 0.4957(2) 0.3871(2) 0.0208(9) Uani 1 1 d .
C12A C 0.3871(3) 0.4807(2) 0.3709(2) 0.0230(9) Uani 1 1 d .
C13A C 0.4420(3) 0.5314(3) 0.3648(2) 0.0321(11) Uani 1 1 d .
H13A H 0.4935 0.5211 0.3530 0.038 Uiso 1 1 calc R
C14A C 0.4208(3) 0.5961(2) 0.3762(3) 0.0334(11) Uani 1 1 d .
H14A H 0.4583 0.6304 0.3725 0.040 Uiso 1 1 calc R
C15A C 0.3469(3) 0.6123(2) 0.3929(2) 0.0322(11) Uani 1 1 d .
H15A H 0.3333 0.6574 0.4009 0.039 Uiso 1 1 calc R
C16A C 0.2924(3) 0.5626(2) 0.3980(2) 0.0269(10) Uani 1 1 d .
H16A H 0.2409 0.5737 0.4090 0.032 Uiso 1 1 calc R
C17A C 0.4328(3) 0.4055(3) 0.2898(2) 0.0356(12) Uani 1 1 d .
H17A H 0.4747 0.4370 0.2814 0.043 Uiso 1 1 calc R
H17B H 0.3889 0.4160 0.2621 0.043 Uiso 1 1 calc R
H17C H 0.4506 0.3601 0.2810 0.043 Uiso 1 1 calc R
C18A C 0.4756(3) 0.3925(3) 0.3998(2) 0.0328(12) Uani 1 1 d .
H18A H 0.5174 0.4245 0.3935 0.039 Uiso 1 1 calc R
H18B H 0.4937 0.3477 0.3887 0.039 Uiso 1 1 calc R
H18C H 0.4592 0.3932 0.4446 0.039 Uiso 1 1 calc R
C21A C 0.1800(3) 0.4494(2) 0.32019(19) 0.0204(9) Uani 1 1 d .
C22A C 0.1036(3) 0.4266(2) 0.3129(2) 0.0231(10) Uani 1 1 d .
C23A C 0.0635(3) 0.4412(2) 0.2571(2) 0.0292(11) Uani 1 1 d .
H23A H 0.0121 0.4257 0.2523 0.035 Uiso 1 1 calc R
C24A C 0.0969(3) 0.4779(3) 0.2085(2) 0.0331(12) Uani 1 1 d .
H24A H 0.0682 0.4881 0.1711 0.040 Uiso 1 1 calc R
C25A C 0.1723(3) 0.4999(2) 0.2145(2) 0.0309(11) Uani 1 1 d .
H25A H 0.1958 0.5247 0.1811 0.037 Uiso 1 1 calc R
C26A C 0.2128(3) 0.4854(2) 0.2695(2) 0.0271(10) Uani 1 1 d .
H26A H 0.2646 0.5002 0.2731 0.033 Uiso 1 1 calc R
C27A C 0.0452(4) 0.3218(3) 0.3393(3) 0.0492(16) Uani 1 1 d .
H27A H 0.0900 0.2994 0.3205 0.059 Uiso 1 1 calc R
H27B H 0.0048 0.3265 0.3070 0.059 Uiso 1 1 calc R
H27C H 0.0257 0.2953 0.3751 0.059 Uiso 1 1 calc R
C28A C 0.0017(3) 0.4210(3) 0.3911(3) 0.0446(15) Uani 1 1 d .
H28A H 0.0177 0.4647 0.4071 0.053 Uiso 1 1 calc R
H28B H -0.0181 0.3941 0.4266 0.053 Uiso 1 1 calc R
H28C H -0.0388 0.4267 0.3589 0.053 Uiso 1 1 calc R
C31A C 0.1881(3) 0.3319(2) 0.5447(2) 0.0274(10) Uani 1 1 d .
C32A C 0.2430(3) 0.2851(2) 0.5603(2) 0.0286(11) Uani 1 1 d .
C33A C 0.2211(3) 0.2185(3) 0.5654(3) 0.0406(14) Uani 1 1 d .
H33A H 0.2582 0.1857 0.5764 0.049 Uiso 1 1 calc R
C34A C 0.1459(3) 0.2002(3) 0.5547(3) 0.0454(14) Uani 1 1 d .
H34A H 0.1313 0.1547 0.5581 0.054 Uiso 1 1 calc R
C35A C 0.0921(3) 0.2470(3) 0.5392(3) 0.0439(14) Uani 1 1 d .
H35A H 0.0402 0.2339 0.5321 0.053 Uiso 1 1 calc R
C36A C 0.1120(3) 0.3127(3) 0.5338(2) 0.0336(12) Uani 1 1 d .
H36A H 0.0743 0.3450 0.5227 0.040 Uiso 1 1 calc R
C37A C 0.3764(3) 0.2658(3) 0.5288(2) 0.0322(11) Uani 1 1 d .
H37A H 0.3675 0.2181 0.5353 0.039 Uiso 1 1 calc R
H37B H 0.4301 0.2765 0.5388 0.039 Uiso 1 1 calc R
H37C H 0.3657 0.2773 0.4842 0.039 Uiso 1 1 calc R
C38A C 0.3452(3) 0.2881(3) 0.6388(2) 0.0379(12) Uani 1 1 d .
H38A H 0.3364 0.2405 0.6461 0.045 Uiso 1 1 calc R
H38B H 0.3135 0.3141 0.6684 0.045 Uiso 1 1 calc R
H38C H 0.3997 0.2985 0.6458 0.045 Uiso 1 1 calc R
C41A C 0.1596(3) 0.4750(2) 0.5845(2) 0.0258(10) Uani 1 1 d .
C42A C 0.1021(3) 0.4573(3) 0.6290(2) 0.0324(11) Uani 1 1 d .
C43A C 0.0478(3) 0.5057(3) 0.6469(3) 0.0397(13) Uani 1 1 d .
H43A H 0.0056 0.4934 0.6734 0.048 Uiso 1 1 calc R
C44A C 0.0548(4) 0.5711(3) 0.6266(3) 0.0458(14) Uani 1 1 d .
H44A H 0.0170 0.6030 0.6384 0.055 Uiso 1 1 calc R
C45A C 0.1152(4) 0.5894(3) 0.5902(3) 0.0453(15) Uani 1 1 d .
H45A H 0.1224 0.6349 0.5792 0.054 Uiso 1 1 calc R
C46A C 0.1666(4) 0.5419(2) 0.5688(2) 0.0363(12) Uani 1 1 d .
H46A H 0.2082 0.5555 0.5423 0.044 Uiso 1 1 calc R
C47A C 0.1624(4) 0.3714(3) 0.6912(3) 0.0475(14) Uani 1 1 d .
H47A H 0.2101 0.3862 0.6706 0.057 Uiso 1 1 calc R
H47B H 0.1623 0.3227 0.6942 0.057 Uiso 1 1 calc R
H47C H 0.1590 0.3906 0.7341 0.057 Uiso 1 1 calc R
C48A C 0.0261(4) 0.3738(4) 0.6848(3) 0.0602(19) Uani 1 1 d .
H48A H -0.0174 0.3893 0.6589 0.072 Uiso 1 1 calc R
H48B H 0.0235 0.3942 0.7273 0.072 Uiso 1 1 calc R
H48C H 0.0239 0.3253 0.6889 0.072 Uiso 1 1 calc R
Ir1B Ir 0.337327(10) 0.183342(9) -0.020959(8) 0.02198(4) Uani 1 1 d .
Ir2B Ir 0.245005(10) 0.051938(9) 0.124092(9) 0.02277(4) Uani 1 1 d .
Cl1B Cl 0.46576(8) 0.21722(7) 0.00582(7) 0.0399(3) Uani 1 1 d .
Cl2B Cl 0.34410(8) -0.01864(7) 0.16656(7) 0.0390(3) Uani 1 1 d .
P1B P 0.22492(7) 0.14536(6) -0.05077(5) 0.0192(2) Uani 1 1 d .
P2B P 0.15854(7) 0.12365(5) 0.09115(5) 0.0198(2) Uani 1 1 d .
O1B O 0.2692(2) 0.31606(18) 0.00207(19) 0.0455(10) Uani 1 1 d .
O2B O 0.1741(2) -0.06365(18) 0.05777(19) 0.0465(10) Uani 1 1 d .
N1B N 0.3780(2) 0.0814(2) -0.04143(17) 0.0252(9) Uani 1 1 d .
N2B N 0.2895(2) 0.1543(2) -0.18597(18) 0.0288(9) Uani 1 1 d .
N3B N 0.2940(2) 0.1376(2) 0.17643(18) 0.0263(9) Uani 1 1 d .
N4B N 0.1010(2) 0.11489(19) 0.22658(18) 0.0282(9) Uani 1 1 d .
C1B C 0.2965(3) 0.2649(2) -0.0061(2) 0.0284(11) Uani 1 1 d .
C2B C 0.2016(3) -0.0186(2) 0.0823(2) 0.0295(11) Uani 1 1 d .
C3B C 0.1441(3) 0.1427(2) 0.0060(2) 0.0236(10) Uani 1 1 d .
H3AB H 0.1068 0.1096 -0.0106 0.028 Uiso 1 1 calc R
H3BB H 0.1182 0.1866 0.0039 0.028 Uiso 1 1 calc R
C11B C 0.2412(3) 0.0586(2) -0.0693(2) 0.0224(10) Uani 1 1 d .
C12B C 0.3153(3) 0.0345(2) -0.0599(2) 0.0227(10) Uani 1 1 d .
C13B C 0.3300(3) -0.0330(2) -0.0692(2) 0.0334(12) Uani 1 1 d .
H13B H 0.3806 -0.0500 -0.0630 0.040 Uiso 1 1 calc R
C14B C 0.2716(3) -0.0749(3) -0.0871(3) 0.0408(14) Uani 1 1 d .
H14B H 0.2821 -0.1210 -0.0920 0.049 Uiso 1 1 calc R
C15B C 0.1993(3) -0.0520(3) -0.0982(3) 0.0373(13) Uani 1 1 d .
H15B H 0.1601 -0.0818 -0.1118 0.045 Uiso 1 1 calc R
C16B C 0.1828(3) 0.0149(2) -0.0894(2) 0.0297(11) Uani 1 1 d .
H16B H 0.1322 0.0311 -0.0970 0.036 Uiso 1 1 calc R
C17B C 0.4343(3) 0.0855(3) -0.0961(2) 0.0348(12) Uani 1 1 d .
H17D H 0.4536 0.0409 -0.1061 0.042 Uiso 1 1 calc R
H17E H 0.4775 0.1143 -0.0840 0.042 Uiso 1 1 calc R
H17F H 0.4084 0.1041 -0.1336 0.042 Uiso 1 1 calc R
C18B C 0.4208(3) 0.0538(3) 0.0152(2) 0.0318(11) Uani 1 1 d .
H18D H 0.4385 0.0086 0.0055 0.038 Uiso 1 1 calc R
H18E H 0.3865 0.0526 0.0523 0.038 Uiso 1 1 calc R
H18F H 0.4653 0.0822 0.0246 0.038 Uiso 1 1 calc R
C21B C 0.1740(3) 0.1775(2) -0.1221(2) 0.0234(9) Uani 1 1 d .
C22B C 0.2099(3) 0.1729(2) -0.1827(2) 0.0256(10) Uani 1 1 d .
C23B C 0.1672(3) 0.1866(3) -0.2377(2) 0.0369(12) Uani 1 1 d .
H23B H 0.1903 0.1806 -0.2785 0.044 Uiso 1 1 calc R
C24B C 0.0927(3) 0.2087(3) -0.2340(3) 0.0398(13) Uani 1 1 d .
H24B H 0.0642 0.2171 -0.2719 0.048 Uiso 1 1 calc R
C25B C 0.0593(3) 0.2185(3) -0.1752(3) 0.0359(13) Uani 1 1 d .
H25B H 0.0087 0.2364 -0.1725 0.043 Uiso 1 1 calc R
C26B C 0.0992(3) 0.2026(2) -0.1200(2) 0.0289(11) Uani 1 1 d .
H26B H 0.0749 0.2088 -0.0797 0.035 Uiso 1 1 calc R
C27B C 0.3384(3) 0.2137(3) -0.1892(2) 0.0380(12) Uani 1 1 d .
H27D H 0.3258 0.2435 -0.1536 0.046 Uiso 1 1 calc R
H27E H 0.3294 0.2368 -0.2298 0.046 Uiso 1 1 calc R
H27F H 0.3927 0.2006 -0.1864 0.046 Uiso 1 1 calc R
C28B C 0.3060(4) 0.1091(3) -0.2400(3) 0.0497(16) Uani 1 1 d .
H28D H 0.2719 0.0703 -0.2376 0.060 Uiso 1 1 calc R
H28E H 0.3598 0.0945 -0.2378 0.060 Uiso 1 1 calc R
H28F H 0.2972 0.1326 -0.2803 0.060 Uiso 1 1 calc R
C31B C 0.1881(3) 0.2016(2) 0.1267(2) 0.0241(9) Uani 1 1 d .
C32B C 0.2516(3) 0.2000(2) 0.1669(2) 0.0253(10) Uani 1 1 d .
C33B C 0.2731(3) 0.2572(3) 0.1996(3) 0.0378(13) Uani 1 1 d .
H33B H 0.3155 0.2560 0.2283 0.045 Uiso 1 1 calc R
C34B C 0.2336(4) 0.3153(3) 0.1906(3) 0.0469(15) Uani 1 1 d .
H34B H 0.2490 0.3543 0.2127 0.056 Uiso 1 1 calc R
C35B C 0.1710(4) 0.3175(3) 0.1494(2) 0.0412(14) Uani 1 1 d .
H35B H 0.1443 0.3583 0.1431 0.049 Uiso 1 1 calc R
C36B C 0.1475(3) 0.2613(2) 0.1175(2) 0.0297(11) Uani 1 1 d .
H36B H 0.1043 0.2628 0.0896 0.036 Uiso 1 1 calc R
C37B C 0.2959(3) 0.1200(3) 0.2459(2) 0.0350(12) Uani 1 1 d .
H37D H 0.3179 0.1571 0.2702 0.042 Uiso 1 1 calc R
H37E H 0.3277 0.0802 0.2521 0.042 Uiso 1 1 calc R
H37F H 0.2434 0.1111 0.2609 0.042 Uiso 1 1 calc R
C38B C 0.3753(3) 0.1479(3) 0.1560(2) 0.0330(12) Uani 1 1 d .
H38D H 0.3970 0.1861 0.1790 0.040 Uiso 1 1 calc R
H38E H 0.3769 0.1566 0.1100 0.040 Uiso 1 1 calc R
H38F H 0.4055 0.1080 0.1657 0.040 Uiso 1 1 calc R
C41B C 0.0563(3) 0.1175(2) 0.1154(2) 0.0241(10) Uani 1 1 d .
C42B C 0.0391(3) 0.1161(2) 0.1810(2) 0.0249(10) Uani 1 1 d .
C43B C -0.0369(3) 0.1153(2) 0.2008(3) 0.0330(12) Uani 1 1 d .
H43B H -0.0483 0.1142 0.2451 0.040 Uiso 1 1 calc R
C44B C -0.0956(3) 0.1162(3) 0.1580(3) 0.0352(12) Uani 1 1 d .
H44B H -0.1474 0.1162 0.1727 0.042 Uiso 1 1 calc R
C45B C -0.0807(3) 0.1171(3) 0.0936(3) 0.0353(12) Uani 1 1 d .
H45B H -0.1218 0.1174 0.0636 0.042 Uiso 1 1 calc R
C46B C -0.0047(3) 0.1175(2) 0.0733(2) 0.0308(11) Uani 1 1 d .
H46B H 0.0057 0.1177 0.0287 0.037 Uiso 1 1 calc R
C47B C 0.1043(3) 0.0511(3) 0.2596(3) 0.0392(13) Uani 1 1 d .
H47D H 0.1084 0.0151 0.2281 0.047 Uiso 1 1 calc R
H47E H 0.0574 0.0450 0.2850 0.047 Uiso 1 1 calc R
H47F H 0.1494 0.0501 0.2877 0.047 Uiso 1 1 calc R
C48B C 0.0954(4) 0.1716(3) 0.2710(3) 0.0450(14) Uani 1 1 d .
H48D H 0.0932 0.2132 0.2467 0.054 Uiso 1 1 calc R
H48E H 0.1407 0.1721 0.2990 0.054 Uiso 1 1 calc R
H48F H 0.0487 0.1672 0.2970 0.054 Uiso 1 1 calc R

loop_
_atom_site_aniso_label
_atom_site_aniso_U_11
_atom_site_aniso_U_22
_atom_site_aniso_U_33
_atom_site_aniso_U_23
_atom_site_aniso_U_13
_atom_site_aniso_U_12
Ir1A 0.02457(10) 0.02307(8) 0.02280(8) -0.00239(8) -0.00329(8) 0.00428(7)
Ir2A 0.02107(9) 0.03108(9) 0.01915(8) 0.00223(7) -0.00292(7) -0.00119(8)
Cl1A 0.0422(8) 0.0340(7) 0.0504(8) -0.0127(6) -0.0076(6) 0.0158(6)
Cl2A 0.0230(6) 0.0521(8) 0.0418(7) 0.0083(6) -0.0091(5) -0.0040(6)
P1A 0.0187(6) 0.0208(5) 0.0179(5) 0.0003(4) -0.0025(4) 0.0004(5)
P2A 0.0206(6) 0.0272(6) 0.0183(5) 0.0014(5) -0.0003(4) 0.0010(5)
O1A 0.048(3) 0.0278(19) 0.062(3) 0.0000(18) -0.004(2) -0.0074(19)
O2A 0.050(2) 0.037(2) 0.046(2) 0.0034(19) -0.0083(19) -0.0162(19)
N1A 0.022(2) 0.028(2) 0.0192(19) 0.0010(16) -0.0015(15) 0.0045(17)
N2A 0.020(2) 0.030(2) 0.035(2) 0.0020(18) -0.0036(17) -0.0038(17)
N3A 0.022(2) 0.033(2) 0.025(2) 0.0043(17) -0.0016(16) 0.0051(17)
N4A 0.037(3) 0.039(3) 0.036(2) 0.009(2) 0.002(2) -0.011(2)
C1A 0.040(3) 0.018(2) 0.030(3) -0.0031(19) -0.005(2) 0.003(2)
C2A 0.022(3) 0.042(3) 0.024(2) 0.001(2) -0.0068(19) -0.002(2)
C3A 0.023(2) 0.022(2) 0.021(2) -0.0004(18) -0.0014(18) 0.0024(19)
C11A 0.017(2) 0.027(2) 0.018(2) 0.0020(18) -0.0037(17) -0.0012(18)
C12A 0.025(2) 0.028(2) 0.016(2) 0.001(2) -0.0068(19) -0.0017(19)
C13A 0.018(2) 0.043(3) 0.036(3) 0.004(2) -0.002(2) -0.003(2)
C14A 0.029(3) 0.031(3) 0.041(3) 0.005(3) -0.002(2) -0.007(2)
C15A 0.039(3) 0.024(2) 0.034(3) -0.001(2) -0.005(2) -0.005(2)
C16A 0.024(3) 0.028(2) 0.029(2) -0.001(2) -0.0019(19) 0.005(2)
C17A 0.036(3) 0.043(3) 0.028(3) 0.001(2) 0.008(2) 0.005(3)
C18A 0.017(2) 0.042(3) 0.039(3) 0.004(2) -0.006(2) 0.007(2)
C21A 0.024(2) 0.019(2) 0.018(2) 0.0016(17) -0.0040(17) 0.0019(19)
C22A 0.025(3) 0.022(2) 0.022(2) -0.0021(19) -0.0028(19) 0.0035(19)
C23A 0.022(3) 0.035(3) 0.031(3) -0.007(2) -0.008(2) 0.002(2)
C24A 0.035(3) 0.040(3) 0.024(2) -0.003(2) -0.008(2) 0.011(2)
C25A 0.037(3) 0.034(3) 0.022(2) 0.003(2) 0.000(2) 0.001(2)
C26A 0.027(3) 0.030(2) 0.024(2) -0.002(2) -0.002(2) 0.000(2)
C27A 0.058(4) 0.036(3) 0.053(4) 0.001(3) -0.015(3) -0.013(3)
C28A 0.025(3) 0.069(4) 0.039(3) 0.005(3) 0.006(2) 0.007(3)
C31A 0.030(3) 0.030(3) 0.023(2) 0.002(2) 0.0008(19) -0.002(2)
C32A 0.031(3) 0.032(2) 0.023(2) 0.007(2) 0.002(2) -0.003(2)
C33A 0.046(4) 0.031(3) 0.045(3) 0.013(3) -0.001(3) 0.002(3)
C34A 0.038(3) 0.033(3) 0.064(4) 0.011(3) 0.004(3) -0.013(3)
C35A 0.032(3) 0.047(3) 0.053(4) 0.011(3) -0.007(3) -0.014(3)
C36A 0.026(3) 0.033(3) 0.041(3) 0.008(2) -0.001(2) -0.005(2)
C37A 0.026(3) 0.039(3) 0.032(3) 0.002(2) 0.001(2) 0.005(2)
C38A 0.041(3) 0.044(3) 0.028(3) 0.015(2) 0.001(2) 0.007(3)
C41A 0.026(3) 0.030(2) 0.021(2) -0.0035(19) -0.004(2) -0.003(2)
C42A 0.028(3) 0.042(3) 0.027(2) -0.009(2) -0.002(2) -0.002(2)
C43A 0.037(3) 0.047(3) 0.035(3) -0.002(2) 0.008(2) 0.001(3)
C44A 0.050(4) 0.046(3) 0.041(3) -0.011(3) 0.003(3) 0.014(3)
C45A 0.076(5) 0.028(3) 0.032(3) -0.003(2) -0.002(3) 0.008(3)
C46A 0.052(4) 0.033(3) 0.023(2) -0.001(2) 0.004(2) -0.001(3)
C47A 0.054(4) 0.050(3) 0.039(3) 0.013(3) 0.000(3) -0.006(3)
C48A 0.048(4) 0.066(4) 0.066(4) 0.008(4) 0.009(3) -0.016(4)
Ir1B 0.01875(9) 0.02615(9) 0.02103(8) 0.00133(7) -0.00174(7) -0.00277(8)
Ir2B 0.01940(9) 0.02459(8) 0.02432(8) 0.00333(8) 0.00243(8) 0.00235(7)
Cl1B 0.0257(7) 0.0475(8) 0.0466(8) 0.0076(6) -0.0091(6) -0.0133(6)
Cl2B 0.0288(7) 0.0409(7) 0.0473(7) 0.0169(6) 0.0031(6) 0.0106(6)
P1B 0.0171(6) 0.0211(6) 0.0193(5) -0.0011(5) -0.0004(5) 0.0009(4)
P2B 0.0173(6) 0.0220(5) 0.0202(5) -0.0001(4) 0.0015(5) 0.0007(5)
O1B 0.052(3) 0.0255(19) 0.059(3) -0.0047(18) 0.007(2) 0.0005(18)
O2B 0.051(3) 0.034(2) 0.054(2) -0.0152(19) 0.005(2) -0.0098(19)
N1B 0.017(2) 0.035(2) 0.024(2) 0.0034(17) 0.0023(15) 0.0032(17)
N2B 0.027(2) 0.035(2) 0.024(2) 0.0015(18) 0.0013(17) 0.0004(19)
N3B 0.020(2) 0.039(2) 0.0192(19) 0.0064(17) 0.0004(15) -0.0013(18)
N4B 0.033(2) 0.027(2) 0.024(2) -0.0033(17) 0.0022(18) -0.0017(18)
C1B 0.028(3) 0.028(3) 0.029(3) -0.001(2) -0.002(2) -0.010(2)
C2B 0.026(3) 0.028(3) 0.034(3) 0.004(2) 0.010(2) 0.009(2)
C3B 0.021(2) 0.029(2) 0.021(2) -0.0018(19) 0.0025(18) -0.0011(19)
C11B 0.025(2) 0.022(2) 0.021(2) -0.0003(18) 0.0029(18) 0.003(2)
C12B 0.023(2) 0.028(2) 0.017(2) 0.0050(19) 0.0044(18) 0.0046(19)
C13B 0.036(3) 0.028(2) 0.036(3) 0.001(2) 0.008(2) 0.011(2)
C14B 0.054(4) 0.026(3) 0.042(3) -0.006(2) 0.010(3) 0.004(3)
C15B 0.050(4) 0.027(3) 0.035(3) -0.008(2) -0.001(2) -0.009(3)
C16B 0.026(3) 0.035(3) 0.028(2) -0.005(2) -0.003(2) 0.001(2)
C17B 0.020(3) 0.053(3) 0.031(3) 0.004(3) 0.007(2) 0.003(2)
C18B 0.029(3) 0.040(3) 0.027(2) 0.003(2) -0.006(2) 0.007(2)
C21B 0.026(3) 0.021(2) 0.023(2) -0.0012(19) -0.009(2) -0.0016(18)
C22B 0.030(3) 0.022(2) 0.025(2) 0.0022(19) -0.0008(19) 0.001(2)
C23B 0.043(3) 0.049(3) 0.019(2) 0.005(2) -0.005(2) 0.003(3)
C24B 0.041(3) 0.043(3) 0.036(3) 0.008(3) -0.017(3) -0.001(3)
C25B 0.027(3) 0.030(3) 0.050(3) 0.007(2) -0.013(2) 0.003(2)
C26B 0.027(3) 0.030(2) 0.030(2) 0.001(2) -0.004(2) -0.001(2)
C27B 0.036(3) 0.045(3) 0.033(3) 0.012(2) 0.002(2) -0.008(3)
C28B 0.050(4) 0.056(4) 0.042(3) -0.017(3) -0.001(3) 0.014(3)
C31B 0.027(2) 0.026(2) 0.018(2) -0.0036(19) 0.004(2) -0.0010(19)
C32B 0.025(3) 0.029(2) 0.022(2) -0.0032(19) 0.005(2) -0.004(2)
C33B 0.042(3) 0.035(3) 0.037(3) -0.005(2) -0.004(2) -0.006(3)
C34B 0.062(4) 0.037(3) 0.042(3) -0.016(3) 0.000(3) -0.010(3)
C35B 0.058(4) 0.028(3) 0.038(3) -0.006(2) 0.000(3) 0.006(3)
C36B 0.039(3) 0.026(2) 0.024(2) -0.001(2) 0.001(2) 0.007(2)
C37B 0.038(3) 0.043(3) 0.024(2) 0.004(2) -0.002(2) -0.001(2)
C38B 0.023(3) 0.041(3) 0.035(3) 0.000(2) -0.002(2) -0.003(2)
C41B 0.020(2) 0.022(2) 0.030(2) 0.000(2) 0.004(2) 0.0027(19)
C42B 0.024(3) 0.022(2) 0.028(2) 0.000(2) 0.0067(19) -0.002(2)
C43B 0.031(3) 0.032(3) 0.036(3) 0.001(2) 0.009(2) 0.005(2)
C44B 0.022(3) 0.031(3) 0.053(3) 0.010(3) 0.010(2) 0.001(2)
C45B 0.023(3) 0.040(3) 0.043(3) 0.011(3) -0.002(2) 0.004(2)
C46B 0.023(3) 0.035(3) 0.035(3) 0.005(2) -0.002(2) -0.001(2)
C47B 0.035(3) 0.043(3) 0.040(3) 0.007(3) -0.006(2) -0.007(3)
C48B 0.051(4) 0.048(4) 0.036(3) -0.013(3) 0.009(3) -0.008(3)

loop_
_atom_type_symbol
_atom_type_description
_atom_type_scat_dispersion_real
_atom_type_scat_dispersion_imag
_atom_type_scat_source
C C 0.0033 0.0016 'International Tables Vol C Tables 4.2.6.8 and 6.1.1.4'
H H 0.0000 0.0000 'International Tables Vol C Tables 4.2.6.8 and 6.1.1.4'
N N 0.0061 0.0033 'International Tables Vol C Tables 4.2.6.8 and 6.1.1.4'
O O 0.0106 0.0060 'International Tables Vol C Tables 4.2.6.8 and 6.1.1.4'
P P 0.1023 0.0942 'International Tables Vol C Tables 4.2.6.8 and 6.1.1.4'
Cl Cl 0.1484 0.1585 'International Tables Vol C Tables 4.2.6.8 and 6.1.1.4'
Ir Ir -1.4442 7.9887 'International Tables Vol C Tables 4.2.6.8 and 6.1.1.4'

loop_
_geom_angle_atom_site_label_1
_geom_angle_atom_site_label_2
_geom_angle_atom_site_label_3
_geom_angle
C1A Ir1A P1A 94.52(15)
C1A Ir1A N1A 179.05(18)
P1A Ir1A N1A 85.27(10)
C1A Ir1A Cl1A 90.62(16)
P1A Ir1A Cl1A 173.82(5)
N1A Ir1A Cl1A 89.64(10)
C2A Ir2A P2A 93.93(15)
C2A Ir2A N3A 178.80(19)
P2A Ir2A N3A 85.64(11)
C2A Ir2A Cl2A 91.00(16)
P2A Ir2A Cl2A 174.64(5)
N3A Ir2A Cl2A 89.38(11)
C11A P1A C3A 105.6(2)
C11A P1A C21A 102.4(2)
C3A P1A C21A 104.4(2)
C11A P1A Ir1A 103.28(15)
C3A P1A Ir1A 123.82(14)
C21A P1A Ir1A 114.98(14)
C31A P2A C3A 102.4(2)
C31A P2A C41A 111.0(2)
C3A P2A C41A 96.8(2)
C31A P2A Ir2A 103.36(16)
C3A P2A Ir2A 122.16(15)
C41A P2A Ir2A 119.96(16)
C12A N1A C17A 108.3(4)
C12A N1A C18A 108.7(4)
C17A N1A C18A 109.1(4)
C12A N1A Ir1A 113.6(3)
C17A N1A Ir1A 107.8(3)
C18A N1A Ir1A 109.3(3)
C22A N2A C27A 112.0(4)
C22A N2A C28A 112.4(4)
C27A N2A C28A 110.0(4)
C32A N3A C38A 109.3(4)
C32A N3A C37A 109.4(4)
C38A N3A C37A 107.0(4)
C32A N3A Ir2A 113.4(3)
C38A N3A Ir2A 108.8(3)
C37A N3A Ir2A 108.7(3)
C42A N4A C47A 116.1(4)
C42A N4A C48A 117.0(5)
C47A N4A C48A 110.7(5)
O1A C1A Ir1A 178.9(5)
O2A C2A Ir2A 177.7(5)
P1A C3A P2A 118.9(2)
C12A C11A C16A 118.6(4)
C12A C11A P1A 117.6(3)
C16A C11A P1A 123.6(4)
C11A C12A C13A 120.3(4)
C11A C12A N1A 119.5(4)
C13A C12A N1A 120.1(4)
C14A C13A C12A 119.5(5)
C15A C14A C13A 121.4(5)
C14A C15A C16A 119.3(5)
C15A C16A C11A 120.9(5)
C26A C21A C22A 117.7(4)
C26A C21A P1A 117.5(3)
C22A C21A P1A 124.5(3)
C23A C22A C21A 119.6(4)
C23A C22A N2A 120.2(4)
C21A C22A N2A 120.3(4)
C24A C23A C22A 121.3(5)
C23A C24A C25A 119.9(5)
C26A C25A C24A 119.2(5)
C25A C26A C21A 122.3(5)
C32A C31A C36A 120.3(5)
C32A C31A P2A 116.9(4)
C36A C31A P2A 122.8(4)
C31A C32A C33A 118.9(5)
C31A C32A N3A 120.6(4)
C33A C32A N3A 120.4(5)
C34A C33A C32A 120.3(5)
C35A C34A C33A 120.2(5)
C34A C35A C36A 120.8(5)
C35A C36A C31A 119.4(5)
C46A C41A C42A 117.5(5)
C46A C41A P2A 114.9(4)
C42A C41A P2A 127.2(4)
N4A C42A C43A 120.3(5)
N4A C42A C41A 121.2(5)
C43A C42A C41A 118.5(5)
C44A C43A C42A 120.9(5)
C45A C44A C43A 120.1(5)
C44A C45A C46A 119.7(5)
C45A C46A C41A 122.4(5)
C1B Ir1B P1B 90.93(15)
C1B Ir1B N1B 175.51(18)
P1B Ir1B N1B 84.58(10)
C1B Ir1B Cl1B 93.80(15)
P1B Ir1B Cl1B 174.77(5)
N1B Ir1B Cl1B 90.69(10)
C2B Ir2B P2B 94.42(16)
C2B Ir2B N3B 178.14(18)
P2B Ir2B N3B 84.70(11)
C2B Ir2B Cl2B 90.83(16)
P2B Ir2B Cl2B 174.70(5)
N3B Ir2B Cl2B 90.03(11)
C11B P1B C3B 103.3(2)
C11B P1B C21B 103.8(2)
C3B P1B C21B 99.7(2)
C11B P1B Ir1B 104.97(16)
C3B P1B Ir1B 120.42(15)
C21B P1B Ir1B 122.29(14)
C31B P2B C3B 104.9(2)
C31B P2B C41B 102.5(2)
C3B P2B C41B 98.6(2)
C31B P2B Ir2B 104.23(16)
C3B P2B Ir2B 122.33(15)
C41B P2B Ir2B 121.76(15)
C12B N1B C18B 109.4(4)
C12B N1B C17B 108.1(4)
C18B N1B C17B 107.3(4)
C12B N1B Ir1B 113.8(3)
C18B N1B Ir1B 110.3(3)
C17B N1B Ir1B 107.6(3)
C22B N2B C27B 110.4(4)
C22B N2B C28B 112.6(4)
C27B N2B C28B 110.6(4)
C32B N3B C38B 108.4(4)
C32B N3B C37B 110.2(4)
C38B N3B C37B 106.9(4)
C32B N3B Ir2B 113.9(3)
C38B N3B Ir2B 109.4(3)
C37B N3B Ir2B 107.8(3)
C42B N4B C47B 111.0(4)
C42B N4B C48B 111.0(4)
C47B N4B C48B 112.5(4)
O1B C1B Ir1B 178.1(5)
O2B C2B Ir2B 178.0(5)
P1B C3B P2B 121.9(3)
C12B C11B C16B 119.4(4)
C12B C11B P1B 116.8(3)
C16B C11B P1B 123.6(4)
C11B C12B C13B 119.4(4)
C11B C12B N1B 119.4(4)
C13B C12B N1B 121.2(4)
C14B C13B C12B 120.0(5)
C15B C14B C13B 121.6(5)
C14B C15B C16B 119.8(5)
C15B C16B C11B 119.7(5)
C26B C21B C22B 117.6(4)
C26B C21B P1B 123.0(4)
C22B C21B P1B 119.3(3)
C23B C22B C21B 119.5(4)
C23B C22B N2B 121.5(4)
C21B C22B N2B 119.0(4)
C24B C23B C22B 121.2(5)
C23B C24B C25B 119.7(5)
C24B C25B C26B 120.3(5)
C25B C26B C21B 121.5(5)
C32B C31B C36B 120.2(4)
C32B C31B P2B 117.0(3)
C36B C31B P2B 122.7(4)
C31B C32B C33B 119.5(5)
C31B C32B N3B 120.1(4)
C33B C32B N3B 120.4(4)
C34B C33B C32B 120.2(5)
C33B C34B C35B 120.5(5)
C36B C35B C34B 120.5(5)
C35B C36B C31B 119.1(5)
C46B C41B C42B 117.6(4)
C46B C41B P2B 124.1(4)
C42B C41B P2B 118.3(4)
C43B C42B C41B 119.7(5)
C43B C42B N4B 120.9(4)
C41B C42B N4B 119.4(4)
C44B C43B C42B 121.2(5)
C43B C44B C45B 120.5(5)
C44B C45B C46B 118.7(5)
C41B C46B C45B 122.3(5)

loop_
_geom_bond_atom_site_label_1
_geom_bond_atom_site_label_2
_geom_bond_distance
Ir1A C1A 1.814(5)
Ir1A P1A 2.1871(11)
Ir1A N1A 2.192(4)
Ir1A Cl1A 2.3883(13)
Ir2A C2A 1.818(5)
Ir2A P2A 2.1914(12)
Ir2A N3A 2.192(4)
Ir2A Cl2A 2.3843(13)
P1A C11A 1.813(4)
P1A C3A 1.821(4)
P1A C21A 1.833(4)
P2A C31A 1.828(5)
P2A C3A 1.843(4)
P2A C41A 1.854(5)
O1A C1A 1.146(6)
O2A C2A 1.140(6)
N1A C12A 1.481(6)
N1A C17A 1.488(6)
N1A C18A 1.499(6)
N2A C22A 1.441(6)
N2A C27A 1.456(6)
N2A C28A 1.463(6)
N3A C32A 1.478(6)
N3A C38A 1.486(6)
N3A C37A 1.508(6)
N4A C42A 1.403(7)
N4A C47A 1.429(7)
N4A C48A 1.451(7)
C11A C12A 1.379(6)
C11A C16A 1.405(6)
C12A C13A 1.401(7)
C13A C14A 1.372(7)
C14A C15A 1.368(7)
C15A C16A 1.381(7)
C21A C26A 1.405(6)
C21A C22A 1.411(7)
C22A C23A 1.390(6)
C23A C24A 1.385(7)
C24A C25A 1.386(8)
C25A C26A 1.380(7)
C31A C32A 1.378(7)
C31A C36A 1.395(7)
C32A C33A 1.395(7)
C33A C34A 1.374(8)
C34A C35A 1.365(8)
C35A C36A 1.369(7)
C41A C46A 1.389(7)
C41A C42A 1.411(7)
C42A C43A 1.405(7)
C43A C44A 1.386(8)
C44A C45A 1.347(8)
C45A C46A 1.381(8)
Ir1B C1B 1.813(5)
Ir1B P1B 2.1855(11)
Ir1B N1B 2.209(4)
Ir1B Cl1B 2.3967(13)
Ir2B C2B 1.828(5)
Ir2B P2B 2.1916(12)
Ir2B N3B 2.210(4)
Ir2B Cl2B 2.3996(13)
P1B C11B 1.808(4)
P1B C3B 1.840(4)
P1B C21B 1.852(4)
P2B C31B 1.809(4)
P2B C3B 1.840(4)
P2B C41B 1.849(5)
O1B C1B 1.144(6)
O2B C2B 1.145(6)
N1B C12B 1.490(6)
N1B C18B 1.504(6)
N1B C17B 1.506(6)
N2B C22B 1.432(6)
N2B C27B 1.467(6)
N2B C28B 1.478(7)
N3B C32B 1.468(6)
N3B C38B 1.489(6)
N3B C37B 1.498(6)
N4B C42B 1.436(6)
N4B C47B 1.458(6)
N4B C48B 1.475(6)
C11B C12B 1.389(6)
C11B C16B 1.407(7)
C12B C13B 1.393(6)
C13B C14B 1.370(8)
C14B C15B 1.356(8)
C15B C16B 1.387(7)
C21B C26B 1.394(6)
C21B C22B 1.416(6)
C22B C23B 1.398(6)
C23B C24B 1.368(8)
C24B C25B 1.375(8)
C25B C26B 1.385(7)
C31B C32B 1.387(7)
C31B C36B 1.404(6)
C32B C33B 1.390(7)
C33B C34B 1.366(8)
C34B C35B 1.387(8)
C35B C36B 1.375(7)
C41B C46B 1.379(7)
C41B C42B 1.405(6)
C42B C43B 1.383(7)
C43B C44B 1.355(7)
C44B C45B 1.373(7)
C45B C46B 1.386(7)

loop_
_geom_torsion_atom_site_label_1
_geom_torsion_atom_site_label_2
_geom_torsion_atom_site_label_3
_geom_torsion_atom_site_label_4
_geom_torsion
C1A Ir1A P1A C11A 172.0(2)
N1A Ir1A P1A C11A -7.09(17)
Cl1A Ir1A P1A C11A -41.7(5)
C1A Ir1A P1A C3A 52.6(2)
N1A Ir1A P1A C3A -126.5(2)
Cl1A Ir1A P1A C3A -161.1(4)
C1A Ir1A P1A C21A -77.3(2)
N1A Ir1A P1A C21A 103.64(19)
Cl1A Ir1A P1A C21A 69.0(5)
C2A Ir2A P2A C31A 179.5(2)
N3A Ir2A P2A C31A -1.62(18)
Cl2A Ir2A P2A C31A -23.7(6)
C2A Ir2A P2A C3A 65.3(2)
N3A Ir2A P2A C3A -115.9(2)
Cl2A Ir2A P2A C3A -137.9(5)
C2A Ir2A P2A C41A -56.3(2)
N3A Ir2A P2A C41A 122.6(2)
Cl2A Ir2A P2A C41A 100.5(5)
C1A Ir1A N1A C12A -71(11)
P1A Ir1A N1A C12A 6.9(3)
Cl1A Ir1A N1A C12A -176.6(3)
C1A Ir1A N1A C17A 169(16)
P1A Ir1A N1A C17A -113.1(3)
Cl1A Ir1A N1A C17A 63.4(3)
C1A Ir1A N1A C18A 51(11)
P1A Ir1A N1A C18A 128.5(3)
Cl1A Ir1A N1A C18A -55.0(3)
C2A Ir2A N3A C32A 72(9)
P2A Ir2A N3A C32A 2.8(3)
Cl2A Ir2A N3A C32A -179.2(3)
C2A Ir2A N3A C38A -50(9)
P2A Ir2A N3A C38A -119.1(3)
Cl2A Ir2A N3A C38A 58.9(3)
C2A Ir2A N3A C37A -166(9)
P2A Ir2A N3A C37A 124.7(3)
Cl2A Ir2A N3A C37A -57.3(3)
P1A Ir1A C1A O1A -138(26)
N1A Ir1A C1A O1A -60(32)
Cl1A Ir1A C1A O1A 45(26)
P2A Ir2A C2A O2A 162(13)
N3A Ir2A C2A O2A 93(16)
Cl2A Ir2A C2A O2A -16(13)
C11A P1A C3A P2A -78.7(3)
C21A P1A C3A P2A 173.8(3)
Ir1A P1A C3A P2A 39.6(3)
C31A P2A C3A P1A -90.1(3)
C41A P2A C3A P1A 156.5(3)
Ir2A P2A C3A P1A 24.6(3)
C3A P1A C11A C12A 139.1(4)
C21A P1A C11A C12A -111.9(4)
Ir1A P1A C11A C12A 7.8(4)
C3A P1A C11A C16A -45.4(4)
C21A P1A C11A C16A 63.6(4)
Ir1A P1A C11A C16A -176.7(3)
C16A C11A C12A C13A -0.6(7)
P1A C11A C12A C13A 175.1(3)
C16A C11A C12A N1A -178.7(4)
P1A C11A C12A N1A -2.9(5)
C17A N1A C12A C11A 115.9(5)
C18A N1A C12A C11A -125.7(4)
Ir1A N1A C12A C11A -3.8(5)
C17A N1A C12A C13A -62.2(5)
C18A N1A C12A C13A 56.2(5)
Ir1A N1A C12A C13A 178.1(3)
C11A C12A C13A C14A 1.0(7)
N1A C12A C13A C14A 179.1(4)
C12A C13A C14A C15A -0.5(8)
C13A C14A C15A C16A -0.4(8)
C14A C15A C16A C11A 0.8(7)
C12A C11A C16A C15A -0.3(7)
P1A C11A C16A C15A -175.8(4)
C11A P1A C21A C26A 29.1(4)
C3A P1A C21A C26A 139.0(4)
Ir1A P1A C21A C26A -82.1(4)
C11A P1A C21A C22A -157.4(4)
C3A P1A C21A C22A -47.5(4)
Ir1A P1A C21A C22A 91.4(4)
C26A C21A C22A C23A -1.0(6)
P1A C21A C22A C23A -174.5(3)
C26A C21A C22A N2A 177.7(4)
P1A C21A C22A N2A 4.2(6)
C27A N2A C22A C23A 59.2(6)
C28A N2A C22A C23A -65.2(6)
C27A N2A C22A C21A -119.4(5)
C28A N2A C22A C21A 116.1(5)
C21A C22A C23A C24A -0.3(7)
N2A C22A C23A C24A -178.9(4)
C22A C23A C24A C25A 1.1(7)
C23A C24A C25A C26A -0.7(7)
C24A C25A C26A C21A -0.5(7)
C22A C21A C26A C25A 1.4(7)
P1A C21A C26A C25A 175.3(4)
C3A P2A C31A C32A 128.2(4)
C41A P2A C31A C32A -129.4(4)
Ir2A P2A C31A C32A 0.5(4)
C3A P2A C31A C36A -50.0(5)
C41A P2A C31A C36A 52.4(5)
Ir2A P2A C31A C36A -177.7(4)
C36A C31A C32A C33A -0.4(7)
P2A C31A C32A C33A -178.7(4)
C36A C31A C32A N3A -179.9(4)
P2A C31A C32A N3A 1.9(6)
C38A N3A C32A C31A 118.2(5)
C37A N3A C32A C31A -124.9(5)
Ir2A N3A C32A C31A -3.4(5)
C38A N3A C32A C33A -61.2(6)
C37A N3A C32A C33A 55.7(6)
Ir2A N3A C32A C33A 177.2(4)
C31A C32A C33A C34A 0.4(8)
N3A C32A C33A C34A 179.8(5)
C32A C33A C34A C35A -0.3(9)
C33A C34A C35A C36A 0.3(10)
C34A C35A C36A C31A -0.4(9)
C32A C31A C36A C35A 0.5(8)
P2A C31A C36A C35A 178.6(4)
C31A P2A C41A C46A -163.7(4)
C3A P2A C41A C46A -57.6(4)
Ir2A P2A C41A C46A 75.8(4)
C31A P2A C41A C42A 9.0(5)
C3A P2A C41A C42A 115.1(4)
Ir2A P2A C41A C42A -111.5(4)
C47A N4A C42A C43A -118.2(6)
C48A N4A C42A C43A 15.3(7)
C47A N4A C42A C41A 63.1(6)
C48A N4A C42A C41A -163.3(5)
C46A C41A C42A N4A -171.3(5)
P2A C41A C42A N4A 16.2(7)
C46A C41A C42A C43A 10.0(7)
P2A C41A C42A C43A -162.5(4)
N4A C42A C43A C44A 174.8(5)
C41A C42A C43A C44A -6.5(8)
C42A C43A C44A C45A -1.3(9)
C43A C44A C45A C46A 5.3(9)
C44A C45A C46A C41A -1.4(9)
C42A C41A C46A C45A -6.4(8)
P2A C41A C46A C45A 167.1(4)
C1B Ir1B P1B C11B -178.7(2)
N1B Ir1B P1B C11B 1.33(17)
Cl1B Ir1B P1B C11B 26.6(5)
C1B Ir1B P1B C3B -63.1(2)
N1B Ir1B P1B C3B 117.0(2)
Cl1B Ir1B P1B C3B 142.3(5)
C1B Ir1B P1B C21B 63.9(2)
N1B Ir1B P1B C21B -116.1(2)
Cl1B Ir1B P1B C21B -90.8(5)
C2B Ir2B P2B C31B 180.0(2)
N3B Ir2B P2B C31B 1.60(18)
Cl2B Ir2B P2B C31B 8.5(5)
C2B Ir2B P2B C3B -61.7(2)
N3B Ir2B P2B C3B 120.0(2)
Cl2B Ir2B P2B C3B 126.9(5)
C2B Ir2B P2B C41B 65.2(2)
N3B Ir2B P2B C41B -113.2(2)
Cl2B Ir2B P2B C41B -106.3(5)
C1B Ir1B N1B C12B -5(2)
P1B Ir1B N1B C12B -4.2(3)
Cl1B Ir1B N1B C12B 178.0(3)
C1B Ir1B N1B C18B -128(2)
P1B Ir1B N1B C18B -127.6(3)
Cl1B Ir1B N1B C18B 54.6(3)
C1B Ir1B N1B C17B 115(2)
P1B Ir1B N1B C17B 115.6(3)
Cl1B Ir1B N1B C17B -62.2(3)
C2B Ir2B N3B C32B -62(6)
P2B Ir2B N3B C32B -0.5(3)
Cl2B Ir2B N3B C32B -179.8(3)
C2B Ir2B N3B C38B 176(18)
P2B Ir2B N3B C38B -121.9(3)
Cl2B Ir2B N3B C38B 58.7(3)
C2B Ir2B N3B C37B 61(6)
P2B Ir2B N3B C37B 122.2(3)
Cl2B Ir2B N3B C37B -57.2(3)
P1B Ir1B C1B O1B -27(15)
N1B Ir1B C1B O1B -26(17)
Cl1B Ir1B C1B O1B 151(15)
P2B Ir2B C2B O2B -119(13)
N3B Ir2B C2B O2B -57(17)
Cl2B Ir2B C2B O2B 61(13)
C11B P1B C3B P2B 80.6(3)
C21B P1B C3B P2B -172.6(3)
Ir1B P1B C3B P2B -35.9(3)
C31B P2B C3B P1B 82.2(3)
C41B P2B C3B P1B -172.3(3)
Ir2B P2B C3B P1B -35.8(3)
C3B P1B C11B C12B -125.2(3)
C21B P1B C11B C12B 131.2(3)
Ir1B P1B C11B C12B 1.8(4)
C3B P1B C11B C16B 51.7(4)
C21B P1B C11B C16B -51.9(4)
Ir1B P1B C11B C16B 178.7(4)
C16B C11B C12B C13B -1.5(6)
P1B C11B C12B C13B 175.6(3)
C16B C11B C12B N1B 177.3(4)
P1B C11B C12B N1B -5.6(5)
C18B N1B C12B C11B 130.6(4)
C17B N1B C12B C11B -112.8(5)
Ir1B N1B C12B C11B 6.7(5)
C18B N1B C12B C13B -50.6(5)
C17B N1B C12B C13B 66.0(5)
Ir1B N1B C12B C13B -174.5(3)
C11B C12B C13B C14B -0.2(7)
N1B C12B C13B C14B -179.0(4)
C12B C13B C14B C15B 2.0(8)
C13B C14B C15B C16B -1.9(8)
C14B C15B C16B C11B 0.1(8)
C12B C11B C16B C15B 1.6(7)
P1B C11B C16B C15B -175.3(4)
C11B P1B C21B C26B 117.1(4)
C3B P1B C21B C26B 10.7(4)
Ir1B P1B C21B C26B -124.9(3)
C11B P1B C21B C22B -58.6(4)
C3B P1B C21B C22B -164.9(4)
Ir1B P1B C21B C22B 59.4(4)
C26B C21B C22B C23B -6.5(7)
P1B C21B C22B C23B 169.4(4)
C26B C21B C22B N2B 173.3(4)
P1B C21B C22B N2B -10.8(6)
C27B N2B C22B C23B 84.7(6)
C28B N2B C22B C23B -39.5(6)
C27B N2B C22B C21B -95.1(5)
C28B N2B C22B C21B 140.7(5)
C21B C22B C23B C24B 4.2(8)
N2B C22B C23B C24B -175.6(5)
C22B C23B C24B C25B 1.0(8)
C23B C24B C25B C26B -3.8(8)
C24B C25B C26B C21B 1.3(8)
C22B C21B C26B C25B 3.9(7)
P1B C21B C26B C25B -171.9(4)
C3B P2B C31B C32B -132.6(4)
C41B P2B C31B C32B 124.8(4)
Ir2B P2B C31B C32B -2.9(4)
C3B P2B C31B C36B 50.3(4)
C41B P2B C31B C36B -52.2(4)
Ir2B P2B C31B C36B -180.0(4)
C36B C31B C32B C33B 2.3(7)
P2B C31B C32B C33B -174.8(4)
C36B C31B C32B N3B -180.0(4)
P2B C31B C32B N3B 2.9(6)
C38B N3B C32B C31B 120.6(5)
C37B N3B C32B C31B -122.7(5)
Ir2B N3B C32B C31B -1.3(5)
C38B N3B C32B C33B -61.7(6)
C37B N3B C32B C33B 55.0(6)
Ir2B N3B C32B C33B 176.4(4)
C31B C32B C33B C34B -2.3(8)
N3B C32B C33B C34B 180.0(5)
C32B C33B C34B C35B 0.8(9)
C33B C34B C35B C36B 0.7(9)
C34B C35B C36B C31B -0.6(8)
C32B C31B C36B C35B -0.9(7)
P2B C31B C36B C35B 176.1(4)
C31B P2B C41B C46B 116.5(4)
C3B P2B C41B C46B 9.0(4)
Ir2B P2B C41B C46B -127.8(4)
C31B P2B C41B C42B -60.2(4)
C3B P2B C41B C42B -167.7(4)
Ir2B P2B C41B C42B 55.4(4)
C46B C41B C42B C43B -0.6(7)
P2B C41B C42B C43B 176.4(4)
C46B C41B C42B N4B 178.9(4)
P2B C41B C42B N4B -4.1(6)
C47B N4B C42B C43B 68.1(6)
C48B N4B C42B C43B -57.8(6)
C47B N4B C42B C41B -111.4(5)
C48B N4B C42B C41B 122.6(5)
C41B C42B C43B C44B -0.3(7)
N4B C42B C43B C44B -179.8(5)
C42B C43B C44B C45B 0.8(8)
C43B C44B C45B C46B -0.4(8)
C42B C41B C46B C45B 1.0(7)
P2B C41B C46B C45B -175.8(4)
C44B C45B C46B C41B -0.5(8)
